data_9004468
loop_
_publ_author_name
'Drabek, M.'
'Rieder, M.'
'Viti, C.'
'Weiss, Z.'
'Fryda, J.'

_publ_section_title
;
 Hydrothermal synthesis of a Cs ferruginous trioctahedral mica
 Sample: Cs-156
;
_journal_name_full 'The Canadian Mineralogist'
_journal_page_first 755
_journal_page_last 761
_journal_volume 36
_journal_year 1998
_chemical_formula_sum 'Al Cs Fe3 O12 Si3'
_chemical_name_mineral Annite-(Cs)
_space_group_IT_number 12
_symmetry_space_group_name_Hall '-C 2y'
_symmetry_space_group_name_H-M 'C 1 2/m 1'
_cell_angle_alpha 90
_cell_angle_beta 99.637
_cell_angle_gamma 90
_cell_length_a 5.4065
_cell_length_b 9.3829
_cell_length_c 10.7993
_cell_formula_units_Z 2
_cell_volume 540.103
_database_code_amcsd 0005541
_exptl_crystal_density_diffrn 3.712
_cod_original_formula_sum 'Cs Fe3 (Si3 Al) O12'
_cod_database_code 9004468

loop_
_space_group_symop_operation_xyz
x,y,z
1/2+x,1/2+y,z
x,-y,z
1/2+x,1/2-y,z
-x,y,-z
1/2-x,1/2+y,-z
-x,-y,-z
1/2-x,1/2-y,-z

loop_
_atom_site_label
_atom_site_fract_x
_atom_site_fract_y
_atom_site_fract_z
_atom_site_occupancy
_atom_site_U_iso_or_equiv
Cs 0.00000 0.50000 0.00000 1.00000 0.01912
Fe1 0.00000 0.00000 0.50000 1.00000 0.01912
Fe2 0.00000 0.33520 0.50000 1.00000 0.01912
Si 0.08230 0.16940 0.24050 0.75000 0.01912
Al 0.08230 0.16940 0.24050 0.25000 0.01912
O1 0.06870 0.00000 0.18310 1.00000 0.01912
O2 0.32860 0.24160 0.17380 1.00000 0.01912
O3 0.13610 0.16620 0.39210 1.00000 0.01912
O4 0.12040 0.50000 0.37430 1.00000 0.01912

loop_
_cod_related_entry_id
_cod_related_entry_database
_cod_related_entry_code
1 AMCSD 0005541
